data_4085336
loop_
_publ_author_name
'Rezaei Rad, Babak'
'Chakraborty, Uttam'
'M\"uhldorf, Bernd'
'Sklorz, Julian A. W.'
'Bodensteiner, Michael'
'M\"uller, Christian'
'Wolf, Robert'

_publ_section_title
;
 Synthesis, Structure, and Reactivity of Pentamethylcyclopentadienyl
 2,4,6-Triphenylphosphinine Iron Complexes
;
_journal_issue 3
_journal_name_full Organometallics
_journal_page_first 622
_journal_paper_doi 10.1021/om501161y
_journal_volume 34
_journal_year 2015
_chemical_formula_moiety 'C62 H73 Fe Ga I N2 P'
_chemical_formula_sum 'C62 H74 Fe Ga I N2 P'
_chemical_formula_weight 1130.67
_chemical_name_systematic
;
 ?
;
_space_group_crystal_system monoclinic
_space_group_IT_number 14
_space_group_name_Hall '-P 2ybc'
_space_group_name_H-M_alt 'P 1 21/c 1'
_symmetry_space_group_name_Hall '-P 2ybc'
_symmetry_space_group_name_H-M 'P 1 21/c 1'
_atom_sites_solution_hydrogens geom
_atom_sites_solution_primary direct
_atom_sites_solution_secondary difmap
_audit_creation_date 2014-08-26
_audit_creation_method
;
Olex2 1.2
(compiled 2014.05.21 svn.r2940 for OlexSys, GUI svn.r4846)
;
_cell_angle_alpha 90.00
_cell_angle_beta 92.0660(10)
_cell_angle_gamma 90.00
_cell_formula_units_Z 4
_cell_length_a 20.0120(2)
_cell_length_b 13.62960(10)
_cell_length_c 19.42900(10)
_cell_measurement_reflns_used 93206
_cell_measurement_temperature 123(1)
_cell_measurement_theta_max 76.4680
_cell_measurement_theta_min 3.8950
_cell_volume 5295.92(7)
_computing_cell_refinement
'CrysAlisPro, Agilent Technologies, Version 1.171.36.28 (release 01-02-2013 CrysAlis171 .NET) (compiled Feb 1 2013,16:14:44)'
_computing_data_collection
'CrysAlisPro, Agilent Technologies, Version 1.171.36.28 (release 01-02-2013 CrysAlis171 .NET) (compiled Feb 1 2013,16:14:44)'
_computing_data_reduction
'CrysAlisPro, Agilent Technologies, Version 1.171.36.28 (release 01-02-2013 CrysAlis171 .NET) (compiled Feb 1 2013,16:14:44)'
_computing_molecular_graphics 'Olex2 (Dolomanov et al., 2009)'
_computing_publication_material 'Olex2 (Dolomanov et al., 2009)'
_computing_structure_refinement 'ShelXL-1997 (Sheldrick, 2008)'
_computing_structure_solution 'ShelXS (Sheldrick, 2008)'
_diffrn_ambient_temperature 123(1)
_diffrn_detector_area_resol_mean 10.3546
_diffrn_measured_fraction_theta_full 0.997
_diffrn_measured_fraction_theta_max 0.997
_diffrn_measurement_details
;
  1 omega -110.00  -19.00   1.0000    1.0000
omega____ theta____ kappa____ phi______ frames
    -      -41.2064  -37.0000    0.0000 91

  2 omega  -63.00   35.00   1.0000    1.0000
omega____ theta____ kappa____ phi______ frames
    -      -41.2064   37.0000 -180.0000 98

  3 omega   15.00  117.00   1.0000    1.0000
omega____ theta____ kappa____ phi______ frames
    -       41.2064   37.0000  -90.0000 102

  4 omega -114.00   -7.00   1.0000    4.0000
omega____ theta____ kappa____ phi______ frames
    -      -83.0000  111.0000  -60.0000 107

  5 omega   35.00   72.00   1.0000    4.0000
omega____ theta____ kappa____ phi______ frames
    -      113.0000 -111.0000 -180.0000 37

  6 omega   35.00   69.00   1.0000    4.0000
omega____ theta____ kappa____ phi______ frames
    -      113.0000  -30.0000   30.0000 34

  7 omega   83.00  157.00   1.0000    4.0000
omega____ theta____ kappa____ phi______ frames
    -      113.0000   61.0000    0.0000 74

  8 omega   25.00  157.00   1.0000    4.0000
omega____ theta____ kappa____ phi______ frames
    -      113.0000    0.0000    0.0000 132

  9 omega   29.00  109.00   1.0000    4.0000
omega____ theta____ kappa____ phi______ frames
    -      113.0000  -94.0000  -30.0000 80

 10 omega   38.00  116.00   1.0000    4.0000
omega____ theta____ kappa____ phi______ frames
    -      113.0000 -111.0000  -60.0000 78

 11 omega   38.00  144.00   1.0000    4.0000
omega____ theta____ kappa____ phi______ frames
    -      113.0000  -77.0000   60.0000 106

 12 omega   83.00  116.00   1.0000    4.0000
omega____ theta____ kappa____ phi______ frames
    -      113.0000 -111.0000 -180.0000 33

 13 omega   83.00  157.00   1.0000    4.0000
omega____ theta____ kappa____ phi______ frames
    -      113.0000   30.0000 -150.0000 74

 14 omega   35.00  116.00   1.0000    4.0000
omega____ theta____ kappa____ phi______ frames
    -      113.0000 -111.0000   60.0000 81

 15 omega   35.00   67.00   1.0000    4.0000
omega____ theta____ kappa____ phi______ frames
    -      113.0000  -30.0000    0.0000 32

 16 omega   44.00  108.00   1.0000    4.0000
omega____ theta____ kappa____ phi______ frames
    -      113.0000  -94.0000 -150.0000 64

 17 omega   38.00   64.00   1.0000    4.0000
omega____ theta____ kappa____ phi______ frames
    -      113.0000  -45.0000 -150.0000 26

 18 omega   45.00   75.00   1.0000    4.0000
omega____ theta____ kappa____ phi______ frames
    -      113.0000  -45.0000 -120.0000 30

 19 omega   83.00  155.00   1.0000    4.0000
omega____ theta____ kappa____ phi______ frames
    -      113.0000   61.0000  120.0000 72

 20 omega   38.00   77.00   1.0000    4.0000
omega____ theta____ kappa____ phi______ frames
    -      113.0000  -45.0000 -180.0000 39

 21 omega -115.00  -12.00   1.0000    1.0000
omega____ theta____ kappa____ phi______ frames
    -      -41.2064  -57.0000  120.0000 103

 22 omega    2.00   28.00   1.0000    1.0000
omega____ theta____ kappa____ phi______ frames
    -       41.2064   92.0000  -80.2237 26

 23 omega  -35.00   67.00   1.0000    1.0000
omega____ theta____ kappa____ phi______ frames
    -       41.2064  -37.0000  -30.0000 102

 24 omega -161.00  -50.00   1.0000    4.0000
omega____ theta____ kappa____ phi______ frames
    -      -83.0000  -76.0000   79.2888 111

 25 omega -160.00  -50.00   1.0000    4.0000
omega____ theta____ kappa____ phi______ frames
    -      -83.0000  -73.0000 -162.5840 110

 26 omega -160.00  -50.00   1.0000    4.0000
omega____ theta____ kappa____ phi______ frames
    -      -83.0000  -73.0000  132.8558 110

 27 omega -160.00  -50.00   1.0000    4.0000
omega____ theta____ kappa____ phi______ frames
    -      -83.0000  -74.0000  -25.5935 110

 28 omega -162.00  -49.00   1.0000    4.0000
omega____ theta____ kappa____ phi______ frames
    -      -83.0000  -77.0000  -90.0000 113

 29 omega   29.00  109.00   1.0000    4.0000
omega____ theta____ kappa____ phi______ frames
    -      113.0000  -94.0000   30.0000 80

 30 omega   83.00  158.00   1.0000    4.0000
omega____ theta____ kappa____ phi______ frames
    -      113.0000   61.0000  -60.0000 75

 31 omega   38.00   77.00   1.0000    4.0000
omega____ theta____ kappa____ phi______ frames
    -      113.0000  -45.0000   60.0000 39

 32 omega   83.00  158.00   1.0000    4.0000
omega____ theta____ kappa____ phi______ frames
    -      113.0000   61.0000   30.0000 75

 33 omega   35.00   69.00   1.0000    4.0000
omega____ theta____ kappa____ phi______ frames
    -      113.0000  -30.0000  -60.0000 34

 34 omega   35.00   69.00   1.0000    4.0000
omega____ theta____ kappa____ phi______ frames
    -      113.0000  -30.0000  120.0000 34

 35 omega   82.00  158.00   1.0000    4.0000
omega____ theta____ kappa____ phi______ frames
    -      113.0000   30.0000   90.0000 76

 36 omega -115.00  -12.00   1.0000    1.0000
omega____ theta____ kappa____ phi______ frames
    -      -41.2064  -57.0000  -60.0000 103

 37 omega    8.00  120.00   1.0000    1.0000
omega____ theta____ kappa____ phi______ frames
    -       41.2064   77.0000   90.0000 112

 38 omega    2.00   28.00   1.0000    1.0000
omega____ theta____ kappa____ phi______ frames
    -       41.2064   92.0000  174.6405 26

 39 omega -162.00  -49.00   1.0000    4.0000
omega____ theta____ kappa____ phi______ frames
    -      -83.0000  -77.0000   30.0000 113

 40 omega   83.00  158.00   1.0000    4.0000
omega____ theta____ kappa____ phi______ frames
    -      113.0000   61.0000 -150.0000 75

 41 omega   83.00  158.00   1.0000    4.0000
omega____ theta____ kappa____ phi______ frames
    -      113.0000   61.0000  150.0000 75

 42 omega   83.00  158.00   1.0000    4.0000
omega____ theta____ kappa____ phi______ frames
    -      113.0000   61.0000 -120.0000 75

 43 omega   83.00  158.00   1.0000    4.0000
omega____ theta____ kappa____ phi______ frames
    -      113.0000   61.0000  -90.0000 75

 44 omega   35.00   69.00   1.0000    4.0000
omega____ theta____ kappa____ phi______ frames
    -      113.0000  -30.0000 -120.0000 34

 45 omega   83.00  158.00   1.0000    4.0000
omega____ theta____ kappa____ phi______ frames
    -      113.0000   61.0000  -30.0000 75

 46 omega   84.00  158.00   1.0000    4.0000
omega____ theta____ kappa____ phi______ frames
    -      113.0000   56.0000   96.0000 74

 47 omega   35.00   69.00   1.0000    4.0000
omega____ theta____ kappa____ phi______ frames
    -      113.0000  -30.0000 -150.0000 34

 48 omega   35.00  116.00   1.0000    4.0000
omega____ theta____ kappa____ phi______ frames
    -      113.0000 -111.0000  150.0000 81

 49 omega   38.00   77.00   1.0000    4.0000
omega____ theta____ kappa____ phi______ frames
    -      113.0000  -45.0000  -60.0000 39

 50 omega   35.00  116.00   1.0000    4.0000
omega____ theta____ kappa____ phi______ frames
    -      113.0000 -111.0000 -120.0000 81

 51 omega  -98.00   -2.00   1.0000    1.0000
omega____ theta____ kappa____ phi______ frames
    -      -41.2064  125.0000  120.0000 96

 52 omega -120.00   -8.00   1.0000    1.0000
omega____ theta____ kappa____ phi______ frames
    -      -41.2064  -77.0000 -120.0000 112

 53 omega    8.00  120.00   1.0000    1.0000
omega____ theta____ kappa____ phi______ frames
    -       41.2064   77.0000   30.0000 112

 54 omega -162.00 -137.00   1.0000    4.0000
omega____ theta____ kappa____ phi______ frames
    -      -83.0000  -77.0000   60.0000 25

 55 omega -162.00  -49.00   1.0000    4.0000
omega____ theta____ kappa____ phi______ frames
    -      -83.0000  -77.0000 -120.0000 113

 56 omega -162.00  -49.00   1.0000    4.0000
omega____ theta____ kappa____ phi______ frames
    -      -83.0000  -77.0000  -60.0000 113

 57 omega -161.00  -50.00   1.0000    4.0000
omega____ theta____ kappa____ phi______ frames
    -      -83.0000  -76.0000  109.3418 111

 58 omega -160.00  -50.00   1.0000    4.0000
omega____ theta____ kappa____ phi______ frames
    -      -83.0000  -73.0000    1.4855 110

 59 omega -160.00  -50.00   1.0000    4.0000
omega____ theta____ kappa____ phi______ frames
    -      -83.0000  -74.0000  163.1615 110

 60 omega   79.00  158.00   1.0000    4.0000
omega____ theta____ kappa____ phi______ frames
    -      113.0000   77.0000  -30.0000 79

 61 omega   83.00  158.00   1.0000    4.0000
omega____ theta____ kappa____ phi______ frames
    -      113.0000   61.0000   60.0000 75

 62 omega   83.00  158.00   1.0000    4.0000
omega____ theta____ kappa____ phi______ frames
    -      113.0000   61.0000 -180.0000 75

 63 omega   29.00  109.00   1.0000    4.0000
omega____ theta____ kappa____ phi______ frames
    -      113.0000  -94.0000 -120.0000 80

 64 omega   38.00   77.00   1.0000    4.0000
omega____ theta____ kappa____ phi______ frames
    -      113.0000  -45.0000    0.0000 39
;
_diffrn_measurement_device_type 'SuperNova, Single source at offset, Atlas'
_diffrn_measurement_method '\w scans'
_diffrn_orient_matrix_UB_11 -0.0471190000
_diffrn_orient_matrix_UB_12 0.0844938000
_diffrn_orient_matrix_UB_13 -0.0223092000
_diffrn_orient_matrix_UB_21 -0.0218023000
_diffrn_orient_matrix_UB_22 0.0112399000
_diffrn_orient_matrix_UB_23 0.0748372000
_diffrn_orient_matrix_UB_31 0.0569176000
_diffrn_orient_matrix_UB_32 0.0742202000
_diffrn_orient_matrix_UB_33 0.0140425000
_diffrn_radiation_monochromator mirror
_diffrn_radiation_type MoK\a
_diffrn_radiation_wavelength 0.71073
_diffrn_reflns_av_R_equivalents 0.0479
_diffrn_reflns_av_unetI/netI 0.0148
_diffrn_reflns_limit_h_max 25
_diffrn_reflns_limit_h_min -24
_diffrn_reflns_limit_k_max 17
_diffrn_reflns_limit_k_min -17
_diffrn_reflns_limit_l_max 24
_diffrn_reflns_limit_l_min -24
_diffrn_reflns_number 157209
_diffrn_reflns_theta_full 26.67
_diffrn_reflns_theta_max 26.67
_diffrn_reflns_theta_min 1.81
_diffrn_source 'SuperNova (Cu) X-ray Source'
_exptl_absorpt_coefficient_mu 1.437
_exptl_absorpt_correction_T_max 1.00000
_exptl_absorpt_correction_T_min 0.64370
_exptl_absorpt_correction_type multi-scan
_exptl_absorpt_process_details
'CrysAlisPro, Agilent Technologies, Version 1.171.36.28 (release 01-02-2013 CrysAlis171 .NET) (compiled Feb 1 2013,16:14:44) Empirical absorption correction using spherical harmonics, implemented in SCALE3 ABSPACK scaling algorithm.'
_exptl_crystal_colour 'clear dark red'
_exptl_crystal_colour_lustre clear
_exptl_crystal_colour_modifier dark
_exptl_crystal_colour_primary red
_exptl_crystal_density_diffrn 1.418
_exptl_crystal_density_method 'not measured'
_exptl_crystal_description block
_exptl_crystal_F_000 2340
_exptl_crystal_size_max 0.1
_exptl_crystal_size_mid 0.1
_exptl_crystal_size_min 0.05
_refine_diff_density_max 0.687
_refine_diff_density_min -1.023
_refine_diff_density_rms 0.089
_refine_ls_extinction_method none
_refine_ls_goodness_of_fit_ref 1.171
_refine_ls_hydrogen_treatment mixed
_refine_ls_matrix_type full
_refine_ls_number_parameters 617
_refine_ls_number_reflns 11145
_refine_ls_number_restraints 0
_refine_ls_restrained_S_all 1.171
_refine_ls_R_factor_all 0.0371
_refine_ls_R_factor_gt 0.0365
_refine_ls_shift/su_max 0.002
_refine_ls_shift/su_mean 0.000
_refine_ls_structure_factor_coef Fsqd
_refine_ls_weighting_details 'calc w=1/[\s^2^(Fo^2^)+(0.0239P)^2^+17.6988P] where P=(Fo^2^+2Fc^2^)/3'
_refine_ls_weighting_scheme calc
_refine_ls_wR_factor_gt 0.0918
_refine_ls_wR_factor_ref 0.0921
_reflns_number_gt 10924
_reflns_number_total 11145
_reflns_threshold_expression >2\s(I)
_cod_data_source_file om501161y_si_002.cif
_cod_data_source_block 8
_cod_depositor_comments 'Adding full bibliography for 4085329--4085336.cif.'
_cod_database_code 4085336
_chemical_oxdiff_formula 'C72 H91 Fe P Ga'
_reflns_odcompleteness_completeness 99.98
_reflns_odcompleteness_iscentric 1
_reflns_odcompleteness_theta 74.33
_olex2_refinement_description
;
1. Others
 Fixed Uiso: H2(0.017) H4(0.016) H11A(0.053) H11B(0.053) H11C(0.053)
 H12A(0.051) H12B(0.051) H12C(0.051) H13A(0.038) H13B(0.038) H13C(0.038)
 H14A(0.036) H14B(0.036) H14C(0.036) H15A(0.048) H15B(0.048) H15C(0.048)
 H17(0.025) H18(0.033) H19(0.034) H20(0.034) H21(0.028) H23(0.029) H24(0.035)
 H25(0.033) H26(0.033) H27(0.025) H29(0.024) H30(0.032) H31(0.038) H32(0.037)
 H33(0.026) H37A(0.036) H37B(0.036) H37C(0.036) H38A(0.034) H38B(0.034)
 H38C(0.034) H41(0.032) H42(0.034) H43(0.029) H45(0.031) H46A(0.062)
 H46B(0.062) H46C(0.062) H47A(0.051) H47B(0.051) H47C(0.051) H48(0.025)
 H49A(0.043) H49B(0.043) H49C(0.043) H50A(0.049) H50B(0.049) H50C(0.049)
 H53(0.029) H54(0.033) H55(0.031) H57(0.024) H58A(0.044) H58B(0.044)
 H58C(0.044) H59A(0.045) H59B(0.045) H59C(0.045) H60(0.029) H61A(0.05)
 H61B(0.05) H61C(0.05) H62A(0.059) H62B(0.059) H62C(0.059)
 Fixed X: H2(0.6491) H4(0.8463) H11A(0.6048) H11B(0.5744) H11C(0.5727)
 H12A(0.6395) H12B(0.5954) H12C(0.5907) H13A(0.7455) H13B(0.7987) H13C(0.8117)
 H14A(0.8609) H14B(0.8763) H14C(0.8609) H15A(0.7846) H15B(0.7153) H15C(0.7195)
 H17(0.6181) H18(0.5092) H19(0.4232) H20(0.4467) H21(0.5547) H23(0.6647)
 H24(0.6805) H25(0.7841) H26(0.8721) H27(0.8568) H29(0.9304) H30(1.0166)
 H31(0.9981) H32(0.8939) H33(0.8069) H37A(0.9402) H37B(0.9006) H37C(0.9093)
 H38A(0.6188) H38B(0.663) H38C(0.6723) H41(0.5334) H42(0.4523) H43(0.4796)
 H45(0.7077) H46A(0.6924) H46B(0.665) H46C(0.6153) H47A(0.6915) H47B(0.6147)
 H47C(0.6659) H48(0.6394) H49A(0.5908) H49B(0.5358) H49C(0.6107) H50A(0.5602)
 H50B(0.5593) H50C(0.5033) H53(1.0468) H54(1.0589) H55(0.9721) H57(0.9079)
 H58A(0.9414) H58B(0.9049) H58C(0.9831) H59A(1.0033) H59B(1.0491) H59C(1.0091)
 H60(0.8087) H61A(0.8146) H61B(0.8455) H61C(0.8925) H62A(0.8159) H62B(0.8938)
 H62C(0.8481)
 Fixed Y: H2(0.9941) H4(1.0128) H11A(1.0531) H11B(1.1505) H11C(1.0543)
 H12A(1.2465) H12B(1.1556) H12C(1.2523) H13A(1.2779) H13B(1.3116) H13C(1.2177)
 H14A(1.1214) H14B(1.1343) H14C(1.2264) H15A(1.0486) H15B(1.0892) H15C(0.9867)
 H17(0.8151) H18(0.8003) H19(0.8787) H20(0.9665) H21(0.9797) H23(1.1194)
 H24(1.2159) H25(1.2232) H26(1.1321) H27(1.0364) H29(0.9677) H30(0.967)
 H31(0.9164) H32(0.8583) H33(0.8584) H37A(0.5333) H37B(0.434) H37C(0.4926)
 H38A(0.4777) H38B(0.4498) H38C(0.3939) H41(0.5802) H42(0.6427) H43(0.6929)
 H45(0.5658) H46A(0.5584) H46B(0.6581) H46C(0.5736) H47A(0.4105) H47B(0.4176)
 H47C(0.412) H48(0.6734) H49A(0.815) H49B(0.8143) H49C(0.834) H50A(0.6493)
 H50B(0.5605) H50C(0.6408) H53(0.7652) H54(0.716) H55(0.6381) H57(0.7181)
 H58A(0.8777) H58B(0.8795) H58C(0.8864) H59A(0.7315) H59B(0.734) H59C(0.6386)
 H60(0.6104) H61A(0.4449) H61B(0.4632) H61C(0.4471) H62A(0.5687) H62B(0.5796)
 H62C(0.6719)
 Fixed Z: H2(-0.0094) H4(-0.044) H11A(-0.2602) H11B(-0.232) H11C(-0.1878)
 H12A(-0.043) H12B(-0.0643) H12C(-0.1079) H13A(-0.0308) H13B(-0.0831) H13C(-
 0.0379) H14A(-0.2264) H14B(-0.1472) H14C(-0.1934) H15A(-0.2925) H15B(-0.3198)
 H15C(-0.2833) H17(-0.2007) H18(-0.242) H19(-0.1881) H20(-0.088) H21(-0.0446)
 H23(0.054) H24(0.1504) H25(0.2067) H26(0.1657) H27(0.0682) H29(-0.0951) H30(-
 0.1708) H31(-0.2832) H32(-0.3186) H33(-0.2435) H37A(0.0005) H37B(-0.0013)
 H37C(0.0679) H38A(0.0099) H38B(0.0753) H38C(0.0057) H41(-0.1921) H42(-0.1233)
 H43(-0.0127) H45(-0.1506) H46A(-0.2702) H46B(-0.2425) H46C(-0.2635) H47A(-
 0.2004) H47B(-0.1879) H47C(-0.1251) H48(0.0731) H49A(0.1193) H49B(0.0598)
 H49C(0.0431) H50A(0.1577) H50B(0.1063) H50C(0.1004) H53(-0.0441) H54(-0.1561)
 H55(-0.2149) H57(0.0604) H58A(0.0933) H58B(0.0205) H58C(0.0268) H59A(0.134)
 H59B(0.0702) H59C(0.0871) H60(-0.1614) H61A(-0.19) H61B(-0.1158) H61C(-0.1777)
 H62A(-0.2777) H62B(-0.2721) H62C(-0.2637)
;
_olex2_submission_special_instructions 'No special instructions were received'

loop_
_space_group_symop_id
_space_group_symop_operation_xyz
1 'x, y, z'
2 '-x, y+1/2, -z+1/2'
3 '-x, -y, -z'
4 'x, -y-1/2, z-1/2'

loop_
_atom_site_label
_atom_site_type_symbol
_atom_site_fract_x
_atom_site_fract_y
_atom_site_fract_z
_atom_site_U_iso_or_equiv
_atom_site_adp_type
_atom_site_occupancy
_atom_site_symmetry_multiplicity
_atom_site_calc_flag
_atom_site_refinement_flags
C1 C 0.67103(14) 0.9142(2) -0.09392(15) 0.0147(5) Uani 1 1 d .
C2 C 0.68493(14) 0.9741(2) -0.03515(15) 0.0146(5) Uani 1 1 d .
H2 H 0.6491 0.9941 -0.0094 0.017 Uiso 1 1 calc R
C3 C 0.74991(14) 1.0052(2) -0.01343(14) 0.0143(5) Uani 1 1 d .
C4 C 0.80511(14) 0.9849(2) -0.05586(14) 0.0132(5) Uani 1 1 d .
H4 H 0.8463 1.0128 -0.0440 0.016 Uiso 1 1 calc R
C5 C 0.80010(14) 0.9241(2) -0.11539(14) 0.0141(5) Uani 1 1 d .
C6 C 0.66462(16) 1.1175(2) -0.18659(18) 0.0234(7) Uani 1 1 d .
C7 C 0.67474(16) 1.1738(2) -0.12556(18) 0.0227(7) Uani 1 1 d .
C8 C 0.74471(16) 1.1940(2) -0.11715(17) 0.0195(6) Uani 1 1 d .
C9 C 0.77745(15) 1.1485(2) -0.17283(16) 0.0181(6) Uani 1 1 d .
C10 C 0.72786(16) 1.1004(2) -0.21591(16) 0.0212(6) Uani 1 1 d .
C11 C 0.59813(18) 1.0915(3) -0.2196(2) 0.0353(9) Uani 1 1 d .
H11A H 0.6048 1.0531 -0.2602 0.053 Uiso 1 1 calc R
H11B H 0.5744 1.1505 -0.2320 0.053 Uiso 1 1 calc R
H11C H 0.5727 1.0543 -0.1878 0.053 Uiso 1 1 calc R
C12 C 0.62016(18) 1.2103(3) -0.0812(2) 0.0337(9) Uani 1 1 d .
H12A H 0.6395 1.2465 -0.0430 0.051 Uiso 1 1 calc R
H12B H 0.5954 1.1556 -0.0643 0.051 Uiso 1 1 calc R
H12C H 0.5907 1.2523 -0.1079 0.051 Uiso 1 1 calc R
C13 C 0.77815(17) 1.2559(2) -0.06229(18) 0.0253(7) Uani 1 1 d .
H13A H 0.7455 1.2779 -0.0308 0.038 Uiso 1 1 calc R
H13B H 0.7987 1.3116 -0.0831 0.038 Uiso 1 1 calc R
H13C H 0.8117 1.2177 -0.0379 0.038 Uiso 1 1 calc R
C14 C 0.85045(16) 1.1586(2) -0.18615(18) 0.0237(7) Uani 1 1 d .
H14A H 0.8609 1.1214 -0.2264 0.036 Uiso 1 1 calc R
H14B H 0.8763 1.1343 -0.1472 0.036 Uiso 1 1 calc R
H14C H 0.8609 1.2264 -0.1934 0.036 Uiso 1 1 calc R
C15 C 0.7377(2) 1.0519(3) -0.28402(17) 0.0319(8) Uani 1 1 d .
H15A H 0.7846 1.0486 -0.2925 0.048 Uiso 1 1 calc R
H15B H 0.7153 1.0892 -0.3198 0.048 Uiso 1 1 calc R
H15C H 0.7195 0.9867 -0.2833 0.048 Uiso 1 1 calc R
C16 C 0.60019(15) 0.9013(2) -0.11824(15) 0.0166(6) Uani 1 1 d .
C17 C 0.58418(16) 0.8463(2) -0.17769(16) 0.0207(6) Uani 1 1 d .
H17 H 0.6181 0.8151 -0.2007 0.025 Uiso 1 1 calc R
C18 C 0.51848(17) 0.8376(3) -0.20276(17) 0.0279(7) Uani 1 1 d .
H18 H 0.5092 0.8003 -0.2420 0.033 Uiso 1 1 calc R
C19 C 0.46686(16) 0.8833(3) -0.17033(18) 0.0283(8) Uani 1 1 d .
H19 H 0.4232 0.8787 -0.1881 0.034 Uiso 1 1 calc R
C20 C 0.48117(16) 0.9362(3) -0.11089(19) 0.0281(7) Uani 1 1 d .
H20 H 0.4467 0.9665 -0.0880 0.034 Uiso 1 1 calc R
C21 C 0.54633(16) 0.9445(2) -0.08506(18) 0.0236(7) Uani 1 1 d .
H21 H 0.5547 0.9797 -0.0446 0.028 Uiso 1 1 calc R
C22 C 0.75917(15) 1.0681(2) 0.04911(15) 0.0162(6) Uani 1 1 d .
C23 C 0.70675(16) 1.1222(2) 0.07585(18) 0.0244(7) Uani 1 1 d .
H23 H 0.6647 1.1194 0.0540 0.029 Uiso 1 1 calc R
C24 C 0.71607(18) 1.1799(3) 0.13403(19) 0.0289(8) Uani 1 1 d .
H24 H 0.6805 1.2159 0.1504 0.035 Uiso 1 1 calc R
C25 C 0.77781(19) 1.1842(2) 0.16774(18) 0.0274(7) Uani 1 1 d .
H25 H 0.7841 1.2232 0.2067 0.033 Uiso 1 1 calc R
C26 C 0.83042(18) 1.1300(3) 0.14298(18) 0.0271(7) Uani 1 1 d .
H26 H 0.8721 1.1321 0.1657 0.033 Uiso 1 1 calc R
C27 C 0.82114(16) 1.0725(2) 0.08426(16) 0.0209(6) Uani 1 1 d .
H27 H 0.8568 1.0364 0.0682 0.025 Uiso 1 1 calc R
C28 C 0.85765(15) 0.9172(2) -0.16122(15) 0.0162(6) Uani 1 1 d .
C29 C 0.92219(15) 0.9470(2) -0.14023(17) 0.0200(6) Uani 1 1 d .
H29 H 0.9304 0.9677 -0.0951 0.024 Uiso 1 1 calc R
C30 C 0.97420(17) 0.9462(3) -0.18570(19) 0.0265(7) Uani 1 1 d .
H30 H 1.0166 0.9670 -0.1708 0.032 Uiso 1 1 calc R
C31 C 0.96351(18) 0.9150(3) -0.2526(2) 0.0320(8) Uani 1 1 d .
H31 H 0.9981 0.9164 -0.2832 0.038 Uiso 1 1 calc R
C32 C 0.90104(19) 0.8814(3) -0.27384(18) 0.0306(8) Uani 1 1 d .
H32 H 0.8939 0.8583 -0.3186 0.037 Uiso 1 1 calc R
C33 C 0.84865(16) 0.8819(2) -0.22866(16) 0.0216(6) Uani 1 1 d .
H33 H 0.8069 0.8584 -0.2435 0.026 Uiso 1 1 calc R
C34 C 0.83916(15) 0.5532(2) 0.00198(15) 0.0160(6) Uani 1 1 d .
C35 C 0.78043(15) 0.5104(2) 0.02578(15) 0.0162(6) Uani 1 1 d .
C36 C 0.71410(15) 0.5306(2) 0.00596(15) 0.0161(6) Uani 1 1 d .
C37 C 0.90313(16) 0.4983(2) 0.01880(18) 0.0241(7) Uani 1 1 d .
H37A H 0.9402 0.5333 0.0005 0.036 Uiso 1 1 calc R
H37B H 0.9006 0.4340 -0.0013 0.036 Uiso 1 1 calc R
H37C H 0.9093 0.4926 0.0679 0.036 Uiso 1 1 calc R
C38 C 0.66235(16) 0.4562(2) 0.02606(17) 0.0227(6) Uani 1 1 d .
H38A H 0.6188 0.4777 0.0099 0.034 Uiso 1 1 calc R
H38B H 0.6630 0.4498 0.0753 0.034 Uiso 1 1 calc R
H38C H 0.6723 0.3939 0.0057 0.034 Uiso 1 1 calc R
C39 C 0.62683(14) 0.6211(2) -0.05526(15) 0.0162(6) Uani 1 1 d .
C40 C 0.61129(16) 0.5926(2) -0.12341(16) 0.0204(6) Uani 1 1 d .
C41 C 0.54498(17) 0.6004(3) -0.14754(18) 0.0268(7) Uani 1 1 d .
H41 H 0.5334 0.5802 -0.1921 0.032 Uiso 1 1 calc R
C42 C 0.49621(17) 0.6375(3) -0.10631(19) 0.0282(7) Uani 1 1 d .
H42 H 0.4523 0.6427 -0.1233 0.034 Uiso 1 1 calc R
C43 C 0.51265(16) 0.6670(2) -0.03981(18) 0.0243(7) Uani 1 1 d .
H43 H 0.4796 0.6929 -0.0127 0.029 Uiso 1 1 calc R
C44 C 0.57775(15) 0.6586(2) -0.01264(16) 0.0178(6) Uani 1 1 d .
C45 C 0.66339(17) 0.5485(3) -0.17012(17) 0.0262(7) Uani 1 1 d .
H45 H 0.7077 0.5658 -0.1506 0.031 Uiso 1 1 calc R
C46 C 0.6586(2) 0.5884(3) -0.2433(2) 0.0415(10) Uani 1 1 d .
H46A H 0.6924 0.5584 -0.2702 0.062 Uiso 1 1 calc R
H46B H 0.6650 0.6581 -0.2425 0.062 Uiso 1 1 calc R
H46C H 0.6153 0.5736 -0.2635 0.062 Uiso 1 1 calc R
C47 C 0.6584(2) 0.4368(3) -0.1709(2) 0.0343(8) Uani 1 1 d .
H47A H 0.6915 0.4105 -0.2004 0.051 Uiso 1 1 calc R
H47B H 0.6147 0.4176 -0.1879 0.051 Uiso 1 1 calc R
H47C H 0.6659 0.4120 -0.1251 0.051 Uiso 1 1 calc R
C48 C 0.59227(16) 0.6878(2) 0.06192(16) 0.0211(6) Uani 1 1 d .
H48 H 0.6394 0.6734 0.0731 0.025 Uiso 1 1 calc R
C49 C 0.58138(18) 0.7981(3) 0.0720(2) 0.0288(7) Uani 1 1 d .
H49A H 0.5908 0.8150 0.1193 0.043 Uiso 1 1 calc R
H49B H 0.5358 0.8143 0.0598 0.043 Uiso 1 1 calc R
H49C H 0.6107 0.8340 0.0431 0.043 Uiso 1 1 calc R
C50 C 0.54985(19) 0.6292(3) 0.11115(19) 0.0329(8) Uani 1 1 d .
H50A H 0.5602 0.6493 0.1577 0.049 Uiso 1 1 calc R
H50B H 0.5593 0.5605 0.1063 0.049 Uiso 1 1 calc R
H50C H 0.5033 0.6408 0.1004 0.049 Uiso 1 1 calc R
C51 C 0.90143(14) 0.6629(2) -0.06817(15) 0.0158(6) Uani 1 1 d .
C52 C 0.95327(15) 0.7126(2) -0.03225(16) 0.0180(6) Uani 1 1 d .
C53 C 1.01191(16) 0.7322(2) -0.06700(18) 0.0238(7) Uani 1 1 d .
H53 H 1.0468 0.7652 -0.0441 0.029 Uiso 1 1 calc R
C54 C 1.01911(17) 0.7036(3) -0.13428(19) 0.0276(7) Uani 1 1 d .
H54 H 1.0589 0.7160 -0.1561 0.033 Uiso 1 1 calc R
C55 C 0.96711(17) 0.6566(3) -0.16929(17) 0.0260(7) Uani 1 1 d .
H55 H 0.9721 0.6381 -0.2149 0.031 Uiso 1 1 calc R
C56 C 0.90724(16) 0.6362(2) -0.13758(16) 0.0199(6) Uani 1 1 d .
C57 C 0.94889(15) 0.7455(2) 0.04221(16) 0.0202(6) Uani 1 1 d .
H57 H 0.9079 0.7181 0.0604 0.024 Uiso 1 1 calc R
C58 C 0.94410(19) 0.8578(3) 0.04605(19) 0.0294(7) Uani 1 1 d .
H58A H 0.9414 0.8777 0.0933 0.044 Uiso 1 1 calc R
H58B H 0.9049 0.8795 0.0205 0.044 Uiso 1 1 calc R
H58C H 0.9831 0.8864 0.0268 0.044 Uiso 1 1 calc R
C59 C 1.00816(17) 0.7090(3) 0.08764(18) 0.0300(8) Uani 1 1 d .
H59A H 1.0033 0.7315 0.1340 0.045 Uiso 1 1 calc R
H59B H 1.0491 0.7340 0.0702 0.045 Uiso 1 1 calc R
H59C H 1.0091 0.6386 0.0871 0.045 Uiso 1 1 calc R
C60 C 0.85099(16) 0.5841(3) -0.17749(16) 0.0238(7) Uani 1 1 d .
H60 H 0.8087 0.6104 -0.1614 0.029 Uiso 1 1 calc R
C61 C 0.8509(2) 0.4749(3) -0.16402(19) 0.0334(8) Uani 1 1 d .
H61A H 0.8146 0.4449 -0.1900 0.050 Uiso 1 1 calc R
H61B H 0.8455 0.4632 -0.1158 0.050 Uiso 1 1 calc R
H61C H 0.8925 0.4471 -0.1777 0.050 Uiso 1 1 calc R
C62 C 0.8523(2) 0.6028(3) -0.25496(19) 0.0395(10) Uani 1 1 d .
H62A H 0.8159 0.5687 -0.2777 0.059 Uiso 1 1 calc R
H62B H 0.8938 0.5796 -0.2721 0.059 Uiso 1 1 calc R
H62C H 0.8481 0.6719 -0.2637 0.059 Uiso 1 1 calc R
P1 P 0.73517(3) 0.83092(5) -0.12493(4) 0.01121(14) Uani 1 1 d .
Fe1 Fe 0.72908(2) 1.04248(3) -0.11602(2) 0.01754(10) Uani 1 1 d .
Ga1 Ga 0.759554(17) 0.71980(2) -0.033808(17) 0.01752(8) Uani 1 1 d .
I1 I 0.767283(9) 0.783915(14) 0.092712(9) 0.01706(6) Uani 1 1 d .
N1 N 0.69534(12) 0.61109(18) -0.02912(12) 0.0137(5) Uani 1 1 d .
N2 N 0.84029(12) 0.63631(18) -0.03437(12) 0.0135(5) Uani 1 1 d .
H35 H 0.7857(18) 0.452(3) 0.0519(19) 0.019(9) Uiso 1 1 d .

loop_
_atom_site_aniso_label
_atom_site_aniso_U_11
_atom_site_aniso_U_22
_atom_site_aniso_U_33
_atom_site_aniso_U_23
_atom_site_aniso_U_13
_atom_site_aniso_U_12
C1 0.0154(13) 0.0130(13) 0.0156(13) 0.0018(11) 0.0013(10) -0.0017(10)
C2 0.0127(13) 0.0132(13) 0.0181(14) 0.0007(11) 0.0028(10) 0.0018(10)
C3 0.0165(13) 0.0121(13) 0.0143(13) 0.0004(10) 0.0003(11) 0.0010(10)
C4 0.0112(12) 0.0117(13) 0.0165(13) 0.0025(10) -0.0017(10) 0.0006(10)
C5 0.0142(13) 0.0124(13) 0.0158(13) 0.0007(11) 0.0015(10) 0.0014(10)
C6 0.0205(15) 0.0162(15) 0.0328(17) 0.0105(13) -0.0096(13) -0.0020(12)
C7 0.0180(15) 0.0124(14) 0.0375(18) 0.0068(13) 0.0001(13) 0.0047(11)
C8 0.0212(15) 0.0070(12) 0.0301(16) 0.0035(12) -0.0009(12) -0.0008(11)
C9 0.0186(14) 0.0133(13) 0.0221(15) 0.0060(11) -0.0015(11) -0.0004(11)
C10 0.0272(16) 0.0156(14) 0.0202(15) 0.0071(12) -0.0063(12) -0.0017(12)
C11 0.0284(18) 0.0293(19) 0.047(2) 0.0182(17) -0.0183(16) -0.0078(15)
C12 0.0209(17) 0.0211(17) 0.060(3) 0.0056(16) 0.0090(16) 0.0082(13)
C13 0.0263(16) 0.0152(15) 0.0344(18) -0.0031(13) 0.0015(14) -0.0046(12)
C14 0.0218(16) 0.0206(15) 0.0288(17) 0.0078(13) 0.0022(13) -0.0003(12)
C15 0.050(2) 0.0256(18) 0.0199(16) 0.0046(13) -0.0069(15) -0.0030(16)
C16 0.0161(14) 0.0141(13) 0.0194(14) 0.0044(11) -0.0012(11) -0.0015(11)
C17 0.0185(15) 0.0228(15) 0.0209(15) 0.0006(12) -0.0013(12) -0.0057(12)
C18 0.0262(17) 0.0361(19) 0.0210(16) 0.0038(14) -0.0040(13) -0.0127(15)
C19 0.0158(15) 0.0366(19) 0.0319(18) 0.0134(15) -0.0067(13) -0.0086(14)
C20 0.0146(15) 0.0311(18) 0.0384(19) 0.0037(15) -0.0010(13) 0.0021(13)
C21 0.0185(15) 0.0240(16) 0.0280(17) -0.0016(13) -0.0023(12) 0.0020(12)
C22 0.0180(14) 0.0124(13) 0.0183(14) -0.0014(11) 0.0018(11) -0.0021(11)
C23 0.0185(15) 0.0238(16) 0.0309(17) -0.0097(14) 0.0026(13) -0.0032(12)
C24 0.0285(18) 0.0254(17) 0.0334(19) -0.0136(15) 0.0098(14) -0.0027(14)
C25 0.0375(19) 0.0202(16) 0.0245(16) -0.0102(13) 0.0001(14) -0.0040(14)
C26 0.0298(18) 0.0253(17) 0.0255(17) -0.0053(14) -0.0088(14) 0.0014(14)
C27 0.0230(15) 0.0181(15) 0.0214(15) -0.0036(12) -0.0021(12) 0.0017(12)
C28 0.0172(14) 0.0117(13) 0.0199(14) 0.0013(11) 0.0042(11) 0.0005(11)
C29 0.0178(14) 0.0191(15) 0.0234(15) -0.0012(12) 0.0029(12) 0.0007(12)
C30 0.0190(15) 0.0241(17) 0.0371(19) -0.0031(14) 0.0091(14) -0.0025(13)
C31 0.0304(18) 0.0320(19) 0.0350(19) -0.0027(15) 0.0208(15) -0.0032(15)
C32 0.038(2) 0.0309(19) 0.0235(17) -0.0042(14) 0.0136(15) -0.0039(15)
C33 0.0233(15) 0.0203(15) 0.0214(15) -0.0024(12) 0.0049(12) -0.0033(12)
C34 0.0195(14) 0.0146(13) 0.0138(13) -0.0011(11) 0.0001(11) 0.0050(11)
C35 0.0235(15) 0.0107(13) 0.0148(13) 0.0030(11) 0.0024(11) 0.0040(11)
C36 0.0222(15) 0.0122(13) 0.0141(13) -0.0015(11) 0.0041(11) -0.0016(11)
C37 0.0218(16) 0.0227(16) 0.0277(17) 0.0077(13) -0.0008(13) 0.0070(13)
C38 0.0243(16) 0.0162(15) 0.0280(16) 0.0055(12) 0.0048(13) -0.0011(12)
C39 0.0154(14) 0.0119(13) 0.0211(14) 0.0028(11) -0.0008(11) -0.0034(10)
C40 0.0210(15) 0.0218(15) 0.0185(14) 0.0008(12) -0.0004(12) -0.0075(12)
C41 0.0244(16) 0.0334(18) 0.0224(16) 0.0026(14) -0.0042(13) -0.0098(14)
C42 0.0184(15) 0.0327(19) 0.0329(18) 0.0079(15) -0.0071(13) -0.0062(13)
C43 0.0179(15) 0.0248(16) 0.0305(17) 0.0039(14) 0.0042(13) -0.0006(12)
C44 0.0170(14) 0.0149(14) 0.0217(15) 0.0023(11) 0.0016(11) -0.0026(11)
C45 0.0229(16) 0.0371(19) 0.0189(15) -0.0078(14) 0.0030(12) -0.0108(14)
C46 0.068(3) 0.032(2) 0.0255(19) -0.0034(16) 0.0150(18) -0.010(2)
C47 0.036(2) 0.039(2) 0.0284(18) -0.0008(16) 0.0031(15) 0.0080(16)
C48 0.0168(14) 0.0242(16) 0.0224(15) -0.0017(13) 0.0047(12) 0.0028(12)
C49 0.0251(17) 0.0261(17) 0.0355(19) -0.0086(15) 0.0026(14) 0.0038(14)
C50 0.0313(19) 0.039(2) 0.0293(18) 0.0065(16) 0.0135(15) 0.0071(16)
C51 0.0148(13) 0.0148(13) 0.0180(14) 0.0035(11) 0.0038(11) 0.0051(11)
C52 0.0171(14) 0.0152(14) 0.0217(15) 0.0046(11) 0.0021(11) 0.0044(11)
C53 0.0195(15) 0.0196(15) 0.0326(18) 0.0033(13) 0.0042(13) -0.0001(12)
C54 0.0234(16) 0.0280(17) 0.0322(18) 0.0071(14) 0.0138(14) 0.0029(13)
C55 0.0281(17) 0.0300(18) 0.0204(15) 0.0034(13) 0.0092(13) 0.0077(14)
C56 0.0208(15) 0.0203(15) 0.0186(14) 0.0025(12) 0.0014(12) 0.0066(12)
C57 0.0161(14) 0.0223(15) 0.0220(15) 0.0011(12) -0.0006(11) -0.0012(12)
C58 0.0343(19) 0.0239(17) 0.0299(18) -0.0055(14) 0.0004(14) -0.0027(14)
C59 0.0209(16) 0.042(2) 0.0264(17) 0.0043(15) -0.0027(13) 0.0005(15)
C60 0.0192(15) 0.0340(18) 0.0182(15) -0.0061(13) -0.0009(12) 0.0086(13)
C61 0.035(2) 0.034(2) 0.0301(18) 0.0070(15) -0.0068(15) -0.0142(16)
C62 0.066(3) 0.0286(19) 0.0232(18) -0.0006(15) -0.0108(18) 0.0026(19)
P1 0.0123(3) 0.0095(3) 0.0118(3) -0.0003(2) -0.0001(2) -0.0007(2)
Fe1 0.0170(2) 0.0144(2) 0.0210(2) 0.00123(16) -0.00136(16) 0.00037(16)
Ga1 0.01798(16) 0.01583(16) 0.01874(16) 0.00014(12) 0.00062(12) 0.00073(12)
I1 0.01838(10) 0.01982(10) 0.01285(9) -0.00546(7) -0.00093(7) 0.00153(7)
N1 0.0134(11) 0.0133(11) 0.0144(11) -0.0005(9) 0.0017(9) -0.0013(9)
N2 0.0120(11) 0.0137(11) 0.0149(11) 0.0008(9) 0.0015(9) 0.0026(9)

loop_
_atom_type_symbol
_atom_type_description
_atom_type_scat_dispersion_real
_atom_type_scat_dispersion_imag
_atom_type_scat_source
C C 0.0033 0.0016 'International Tables Vol C Tables 4.2.6.8 and 6.1.1.4'
H H 0.0000 0.0000 'International Tables Vol C Tables 4.2.6.8 and 6.1.1.4'
P P 0.1023 0.0942 'International Tables Vol C Tables 4.2.6.8 and 6.1.1.4'
Fe Fe 0.3463 0.8444 'International Tables Vol C Tables 4.2.6.8 and 6.1.1.4'
Ga Ga 0.2307 1.6083 'International Tables Vol C Tables 4.2.6.8 and 6.1.1.4'
I I -0.4742 1.8119 'International Tables Vol C Tables 4.2.6.8 and 6.1.1.4'
N N 0.0061 0.0033 'International Tables Vol C Tables 4.2.6.8 and 6.1.1.4'

loop_
_geom_angle_atom_site_label_1
_geom_angle_atom_site_label_2
_geom_angle_atom_site_label_3
_geom_angle
C2 C1 C16 118.6(3)
C2 C1 P1 120.0(2)
C2 C1 Fe1 66.58(16)
C16 C1 P1 119.5(2)
C16 C1 Fe1 123.2(2)
P1 C1 Fe1 92.76(12)
C1 C2 H2 117.9
C1 C2 Fe1 73.94(16)
C3 C2 C1 124.1(3)
C3 C2 H2 117.9
C3 C2 Fe1 71.14(16)
Fe1 C2 H2 129.8
C2 C3 C4 119.4(3)
C2 C3 C22 120.0(3)
C2 C3 Fe1 68.80(16)
C4 C3 C22 120.3(3)
C4 C3 Fe1 68.13(16)
C22 C3 Fe1 130.8(2)
C3 C4 H4 118.4
C3 C4 Fe1 71.36(16)
C5 C4 C3 123.2(3)
C5 C4 H4 118.4
C5 C4 Fe1 74.30(16)
Fe1 C4 H4 128.4
C4 C5 C28 119.4(3)
C4 C5 P1 121.2(2)
C4 C5 Fe1 66.10(15)
C28 C5 P1 117.4(2)
C28 C5 Fe1 124.9(2)
P1 C5 Fe1 93.07(12)
C7 C6 C10 108.7(3)
C7 C6 C11 125.6(3)
C7 C6 Fe1 69.76(17)
C10 C6 C11 125.3(3)
C10 C6 Fe1 69.50(17)
C11 C6 Fe1 132.5(2)
C6 C7 C8 108.0(3)
C6 C7 C12 125.0(3)
C6 C7 Fe1 70.82(18)
C8 C7 C12 126.9(3)
C8 C7 Fe1 69.66(17)
C12 C7 Fe1 128.2(2)
C7 C8 C13 126.9(3)
C7 C8 Fe1 70.38(17)
C9 C8 C7 107.7(3)
C9 C8 C13 125.4(3)
C9 C8 Fe1 69.57(17)
C13 C8 Fe1 127.8(2)
C8 C9 C10 108.3(3)
C8 C9 C14 124.6(3)
C8 C9 Fe1 70.39(17)
C10 C9 C14 126.8(3)
C10 C9 Fe1 70.51(17)
C14 C9 Fe1 129.1(2)
C6 C10 C9 107.3(3)
C6 C10 C15 124.9(3)
C6 C10 Fe1 70.88(18)
C9 C10 C15 127.4(3)
C9 C10 Fe1 69.30(17)
C15 C10 Fe1 130.9(2)
C6 C11 H11A 109.5
C6 C11 H11B 109.5
C6 C11 H11C 109.5
H11A C11 H11B 109.5
H11A C11 H11C 109.5
H11B C11 H11C 109.5
C7 C12 H12A 109.5
C7 C12 H12B 109.5
C7 C12 H12C 109.5
H12A C12 H12B 109.5
H12A C12 H12C 109.5
H12B C12 H12C 109.5
C8 C13 H13A 109.5
C8 C13 H13B 109.5
C8 C13 H13C 109.5
H13A C13 H13B 109.5
H13A C13 H13C 109.5
H13B C13 H13C 109.5
C9 C14 H14A 109.5
C9 C14 H14B 109.5
C9 C14 H14C 109.5
H14A C14 H14B 109.5
H14A C14 H14C 109.5
H14B C14 H14C 109.5
C10 C15 H15A 109.5
C10 C15 H15B 109.5
C10 C15 H15C 109.5
H15A C15 H15B 109.5
H15A C15 H15C 109.5
H15B C15 H15C 109.5
C17 C16 C1 120.7(3)
C21 C16 C1 122.8(3)
C21 C16 C17 116.4(3)
C16 C17 H17 119.4
C18 C17 C16 121.2(3)
C18 C17 H17 119.4
C17 C18 H18 119.5
C19 C18 C17 121.1(3)
C19 C18 H18 119.5
C18 C19 H19 120.6
C18 C19 C20 118.8(3)
C20 C19 H19 120.6
C19 C20 H20 119.7
C19 C20 C21 120.6(3)
C21 C20 H20 119.7
C16 C21 H21 119.1
C20 C21 C16 121.8(3)
C20 C21 H21 119.1
C23 C22 C3 122.2(3)
C27 C22 C3 120.3(3)
C27 C22 C23 117.4(3)
C22 C23 H23 119.2
C24 C23 C22 121.5(3)
C24 C23 H23 119.2
C23 C24 H24 119.9
C25 C24 C23 120.3(3)
C25 C24 H24 119.9
C24 C25 H25 120.3
C24 C25 C26 119.4(3)
C26 C25 H25 120.3
C25 C26 H26 119.9
C25 C26 C27 120.3(3)
C27 C26 H26 119.9
C22 C27 H27 119.5
C26 C27 C22 121.0(3)
C26 C27 H27 119.5
C29 C28 C5 122.3(3)
C29 C28 C33 117.2(3)
C33 C28 C5 120.4(3)
C28 C29 H29 119.4
C30 C29 C28 121.1(3)
C30 C29 H29 119.4
C29 C30 H30 119.7
C31 C30 C29 120.5(3)
C31 C30 H30 119.7
C30 C31 H31 120.2
C30 C31 C32 119.6(3)
C32 C31 H31 120.2
C31 C32 H32 119.9
C31 C32 C33 120.3(3)
C33 C32 H32 119.9
C28 C33 H33 119.4
C32 C33 C28 121.2(3)
C32 C33 H33 119.4
C35 C34 C37 115.8(3)
N2 C34 C35 123.8(3)
N2 C34 C37 120.3(3)
C34 C35 H35 117(2)
C36 C35 C34 128.7(3)
C36 C35 H35 114(2)
C35 C36 C38 116.7(3)
N1 C36 C35 123.3(3)
N1 C36 C38 120.0(3)
C34 C37 H37A 109.5
C34 C37 H37B 109.5
C34 C37 H37C 109.5
H37A C37 H37B 109.5
H37A C37 H37C 109.5
H37B C37 H37C 109.5
C36 C38 H38A 109.5
C36 C38 H38B 109.5
C36 C38 H38C 109.5
H38A C38 H38B 109.5
H38A C38 H38C 109.5
H38B C38 H38C 109.5
C40 C39 C44 121.4(3)
C40 C39 N1 118.6(3)
C44 C39 N1 120.0(3)
C39 C40 C45 122.4(3)
C41 C40 C39 118.1(3)
C41 C40 C45 119.4(3)
C40 C41 H41 119.5
C42 C41 C40 121.1(3)
C42 C41 H41 119.5
C41 C42 H42 120.0
C41 C42 C43 120.0(3)
C43 C42 H42 120.0
C42 C43 H43 119.4
C42 C43 C44 121.2(3)
C44 C43 H43 119.4
C39 C44 C48 122.9(3)
C43 C44 C39 118.1(3)
C43 C44 C48 118.9(3)
C40 C45 H45 107.6
C46 C45 C40 113.1(3)
C46 C45 H45 107.6
C46 C45 C47 110.1(3)
C47 C45 C40 110.7(3)
C47 C45 H45 107.6
C45 C46 H46A 109.5
C45 C46 H46B 109.5
C45 C46 H46C 109.5
H46A C46 H46B 109.5
H46A C46 H46C 109.5
H46B C46 H46C 109.5
C45 C47 H47A 109.5
C45 C47 H47B 109.5
C45 C47 H47C 109.5
H47A C47 H47B 109.5
H47A C47 H47C 109.5
H47B C47 H47C 109.5
C44 C48 H48 108.0
C44 C48 C49 110.8(3)
C44 C48 C50 111.6(3)
C49 C48 H48 108.0
C50 C48 H48 108.0
C50 C48 C49 110.4(3)
C48 C49 H49A 109.5
C48 C49 H49B 109.5
C48 C49 H49C 109.5
H49A C49 H49B 109.5
H49A C49 H49C 109.5
H49B C49 H49C 109.5
C48 C50 H50A 109.5
C48 C50 H50B 109.5
C48 C50 H50C 109.5
H50A C50 H50B 109.5
H50A C50 H50C 109.5
H50B C50 H50C 109.5
C52 C51 C56 121.1(3)
C52 C51 N2 120.9(3)
C56 C51 N2 117.9(3)
C51 C52 C57 123.3(3)
C53 C52 C51 118.0(3)
C53 C52 C57 118.7(3)
C52 C53 H53 119.3
C54 C53 C52 121.5(3)
C54 C53 H53 119.3
C53 C54 H54 120.1
C53 C54 C55 119.8(3)
C55 C54 H54 120.1
C54 C55 H55 119.4
C54 C55 C56 121.3(3)
C56 C55 H55 119.4
C51 C56 C60 121.7(3)
C55 C56 C51 118.3(3)
C55 C56 C60 120.0(3)
C52 C57 H57 108.0
C52 C57 C58 110.3(3)
C52 C57 C59 112.4(3)
C58 C57 H57 108.0
C59 C57 H57 108.0
C59 C57 C58 110.1(3)
C57 C58 H58A 109.5
C57 C58 H58B 109.5
C57 C58 H58C 109.5
H58A C58 H58B 109.5
H58A C58 H58C 109.5
H58B C58 H58C 109.5
C57 C59 H59A 109.5
C57 C59 H59B 109.5
C57 C59 H59C 109.5
H59A C59 H59B 109.5
H59A C59 H59C 109.5
H59B C59 H59C 109.5
C56 C60 H60 107.4
C56 C60 C62 112.7(3)
C61 C60 C56 112.2(3)
C61 C60 H60 107.4
C61 C60 C62 109.6(3)
C62 C60 H60 107.4
C60 C61 H61A 109.5
C60 C61 H61B 109.5
C60 C61 H61C 109.5
H61A C61 H61B 109.5
H61A C61 H61C 109.5
H61B C61 H61C 109.5
C60 C62 H62A 109.5
C60 C62 H62B 109.5
C60 C62 H62C 109.5
H62A C62 H62B 109.5
H62A C62 H62C 109.5
H62B C62 H62C 109.5
C1 P1 Ga1 106.17(9)
C5 P1 C1 92.30(13)
C5 P1 Ga1 104.06(9)
C2 Fe1 C1 39.48(11)
C2 Fe1 C3 40.06(11)
C2 Fe1 C5 87.58(11)
C2 Fe1 C6 116.54(12)
C2 Fe1 C7 102.62(12)
C2 Fe1 C8 121.68(12)
C2 Fe1 C9 160.58(12)
C2 Fe1 C10 152.74(12)
C3 Fe1 C1 72.66(11)
C3 Fe1 C5 72.68(11)
C3 Fe1 C6 146.61(13)
C3 Fe1 C7 112.17(13)
C3 Fe1 C8 103.06(12)
C3 Fe1 C10 166.69(12)
C4 Fe1 C1 88.29(11)
C4 Fe1 C2 73.74(11)
C4 Fe1 C3 40.51(11)
C4 Fe1 C5 39.60(11)
C4 Fe1 C6 169.30(12)
C4 Fe1 C7 138.69(13)
C4 Fe1 C8 106.08(12)
C4 Fe1 C9 102.67(11)
C4 Fe1 C10 131.21(12)
C5 Fe1 C1 75.56(11)
C6 Fe1 C1 101.63(12)
C6 Fe1 C5 139.05(13)
C7 Fe1 C1 115.39(12)
C7 Fe1 C5 168.73(12)
C7 Fe1 C6 39.42(14)
C8 Fe1 C1 152.60(12)
C8 Fe1 C5 129.99(12)
C8 Fe1 C6 66.58(12)
C8 Fe1 C7 39.95(12)
C8 Fe1 C10 67.33(13)
C9 Fe1 C1 159.43(12)
C9 Fe1 C3 126.60(12)
C9 Fe1 C5 101.78(11)
C9 Fe1 C6 66.66(12)
C9 Fe1 C7 67.06(12)
C9 Fe1 C8 40.04(12)
C9 Fe1 C10 40.18(12)
C10 Fe1 C1 120.20(12)
C10 Fe1 C5 105.88(12)
C10 Fe1 C6 39.62(13)
C10 Fe1 C7 66.94(13)
P1 Ga1 I1 119.61(2)
N1 Ga1 P1 113.54(7)
N1 Ga1 I1 103.04(7)
N1 Ga1 N2 95.87(10)
N2 Ga1 P1 120.71(7)
N2 Ga1 I1 100.22(7)
C36 N1 C39 120.0(2)
C36 N1 Ga1 118.0(2)
C39 N1 Ga1 121.61(18)
C34 N2 C51 118.7(2)
C34 N2 Ga1 117.12(19)
C51 N2 Ga1 124.05(18)

loop_
_geom_bond_atom_site_label_1
_geom_bond_atom_site_label_2
_geom_bond_distance
C1 C2 1.423(4)
C1 C16 1.489(4)
C1 P1 1.832(3)
C1 Fe1 2.151(3)
C2 H2 0.9300
C2 C3 1.418(4)
C2 Fe1 2.054(3)
C3 C4 1.429(4)
C3 C22 1.493(4)
C3 Fe1 2.085(3)
C4 H4 0.9300
C4 C5 1.424(4)
C4 Fe1 2.042(3)
C5 C28 1.484(4)
C5 P1 1.822(3)
C5 Fe1 2.150(3)
C6 C7 1.420(5)
C6 C10 1.426(5)
C6 C11 1.499(4)
C6 Fe1 2.113(3)
C7 C8 1.431(4)
C7 C12 1.500(5)
C7 Fe1 2.099(3)
C8 C9 1.427(4)
C8 C13 1.498(4)
C8 Fe1 2.089(3)
C9 C10 1.433(4)
C9 C14 1.499(4)
C9 Fe1 2.078(3)
C10 C15 1.499(5)
C10 Fe1 2.094(3)
C11 H11A 0.9600
C11 H11B 0.9600
C11 H11C 0.9600
C12 H12A 0.9600
C12 H12B 0.9600
C12 H12C 0.9600
C13 H13A 0.9600
C13 H13B 0.9600
C13 H13C 0.9600
C14 H14A 0.9600
C14 H14B 0.9600
C14 H14C 0.9600
C15 H15A 0.9600
C15 H15B 0.9600
C15 H15C 0.9600
C16 C17 1.404(4)
C16 C21 1.405(4)
C17 H17 0.9300
C17 C18 1.391(4)
C18 H18 0.9300
C18 C19 1.378(5)
C19 H19 0.9300
C19 C20 1.382(5)
C20 H20 0.9300
C20 C21 1.385(4)
C21 H21 0.9300
C22 C23 1.398(4)
C22 C27 1.395(4)
C23 H23 0.9300
C23 C24 1.384(5)
C24 H24 0.9300
C24 C25 1.379(5)
C25 H25 0.9300
C25 C26 1.387(5)
C26 H26 0.9300
C26 C27 1.391(4)
C27 H27 0.9300
C28 C29 1.401(4)
C28 C33 1.401(4)
C29 H29 0.9300
C29 C30 1.389(4)
C30 H30 0.9300
C30 C31 1.376(5)
C31 H31 0.9300
C31 C32 1.380(5)
C32 H32 0.9300
C32 C33 1.391(4)
C33 H33 0.9300
C34 C35 1.406(4)
C34 C37 1.509(4)
C34 N2 1.335(4)
C35 C36 1.396(4)
C35 H35 0.95(4)
C36 C38 1.511(4)
C36 N1 1.338(4)
C37 H37A 0.9600
C37 H37B 0.9600
C37 H37C 0.9600
C38 H38A 0.9600
C38 H38B 0.9600
C38 H38C 0.9600
C39 C40 1.404(4)
C39 C44 1.404(4)
C39 N1 1.451(4)
C40 C41 1.395(5)
C40 C45 1.530(5)
C41 H41 0.9300
C41 C42 1.381(5)
C42 H42 0.9300
C42 C43 1.381(5)
C43 H43 0.9300
C43 C44 1.393(4)
C44 C48 1.520(4)
C45 H45 0.9800
C45 C46 1.523(5)
C45 C47 1.526(5)
C46 H46A 0.9600
C46 H46B 0.9600
C46 H46C 0.9600
C47 H47A 0.9600
C47 H47B 0.9600
C47 H47C 0.9600
C48 H48 0.9800
C48 C49 1.532(5)
C48 C50 1.527(5)
C49 H49A 0.9600
C49 H49B 0.9600
C49 H49C 0.9600
C50 H50A 0.9600
C50 H50B 0.9600
C50 H50C 0.9600
C51 C52 1.403(4)
C51 C56 1.405(4)
C51 N2 1.455(4)
C52 C53 1.401(4)
C52 C57 1.520(4)
C53 H53 0.9300
C53 C54 1.376(5)
C54 H54 0.9300
C54 C55 1.380(5)
C55 H55 0.9300
C55 C56 1.395(4)
C56 C60 1.520(5)
C57 H57 0.9800
C57 C58 1.535(5)
C57 C59 1.536(4)
C58 H58A 0.9600
C58 H58B 0.9600
C58 H58C 0.9600
C59 H59A 0.9600
C59 H59B 0.9600
C59 H59C 0.9600
C60 H60 0.9800
C60 C61 1.512(5)
C60 C62 1.528(5)
C61 H61A 0.9600
C61 H61B 0.9600
C61 H61C 0.9600
C62 H62A 0.9600
C62 H62B 0.9600
C62 H62C 0.9600
P1 Ga1 2.3673(8)
Ga1 I1 2.6082(4)
Ga1 N1 1.966(2)
Ga1 N2 1.977(2)
